data_7244081
loop_
_publ_author_name
'Zeng, Zhenfang'
'Cai, Jiehui'
'Li, Fuyan'
'Weng, Yanying'
'Huang, Qiuping'
'Yang, Honglan'
'Huang, Qiuchan'
'Wei, Youhuan'

_publ_section_title
;
 Synthesis, crystal structures, DNA interactions, and antitumor activity
 of two new dinuclear copper(ii) complexes with thiazole ligand
;
_journal_issue 63
_journal_name_full 'RSC Advances'
_journal_page_first 40040
_journal_page_last 40050
_journal_paper_doi 10.1039/D1RA05798G
_journal_volume 11
_journal_year 2021
_chemical_formula_moiety 'C44 H28 Cl4 Cu2 N8 O18 S2, 2(C3 H7 N O)'
_chemical_formula_sum 'C50 H42 Cl4 Cu2 N10 O20 S2'
_chemical_formula_weight 1435.94
_space_group_IT_number 2
_space_group_name_Hall '-P 1'
_space_group_name_H-M_alt 'P -1'
_symmetry_cell_setting triclinic
_symmetry_space_group_name_H-M 'P -1'
_atom_sites_solution_hydrogens geom
_atom_sites_solution_primary direct
_atom_sites_solution_secondary difmap
_audit_creation_method SHELXL-97
_audit_update_record
;
2021-05-30 deposited with the CCDC.	2021-12-01 downloaded from the CCDC.
;
_cell_angle_alpha 66.295(2)
_cell_angle_beta 81.685(2)
_cell_angle_gamma 82.1040(10)
_cell_formula_units_Z 1
_cell_length_a 10.7361(2)
_cell_length_b 12.0568(2)
_cell_length_c 12.4567(2)
_cell_measurement_reflns_used 14071
_cell_measurement_temperature 293(2)
_cell_measurement_theta_max 30.9890
_cell_measurement_theta_min 1.8630
_cell_volume 1455.27(5)
_computing_cell_refinement 'CrysAlisPro 1.171.40.59a (Rigaku OD, 2019)'
_computing_data_collection 'CrysAlisPro 1.171.40.59a (Rigaku OD, 2019)'
_computing_data_reduction 'CrysAlisPro 1.171.40.59a (Rigaku OD, 2019)'
_computing_structure_refinement 'SHELXL-97 (Sheldrick, 1997)'
_computing_structure_solution 'SHELXS-97 (Sheldrick, 1990)'
_diffrn_ambient_temperature 293(2)
_diffrn_measured_fraction_theta_full 1.000
_diffrn_measured_fraction_theta_max 1.000
_diffrn_measurement_device_type 'ROD, Synergy Custom DW system, HyPix'
_diffrn_measurement_method '\w scans'
_diffrn_radiation_monochromator graphite
_diffrn_radiation_source 'fine-focus sealed tube'
_diffrn_radiation_type MoK\a
_diffrn_radiation_wavelength 0.71073
_diffrn_reflns_av_R_equivalents 0.0416
_diffrn_reflns_av_sigmaI/netI 0.0348
_diffrn_reflns_limit_h_max 12
_diffrn_reflns_limit_h_min -12
_diffrn_reflns_limit_k_max 14
_diffrn_reflns_limit_k_min -14
_diffrn_reflns_limit_l_max 14
_diffrn_reflns_limit_l_min -14
_diffrn_reflns_number 20217
_diffrn_reflns_theta_full 25.00
_diffrn_reflns_theta_max 25.00
_diffrn_reflns_theta_min 1.79
_exptl_absorpt_coefficient_mu 1.071
_exptl_absorpt_correction_T_max 1.00000
_exptl_absorpt_correction_T_min 0.93548
_exptl_absorpt_correction_type multi-scan
_exptl_absorpt_process_details
;
CrysAlisPro 1.171.40.59a (Rigaku Oxford Diffraction, 2019)
Empirical absorption correction using spherical harmonics,
 implemented in SCALE3 ABSPACK scaling algorithm.
;
_exptl_crystal_colour blue
_exptl_crystal_density_diffrn 1.638
_exptl_crystal_density_method 'not measured'
_exptl_crystal_description block
_exptl_crystal_F_000 730
_exptl_crystal_size_max 0.36
_exptl_crystal_size_mid 0.26
_exptl_crystal_size_min 0.15
_refine_diff_density_max 0.540
_refine_diff_density_min -0.432
_refine_diff_density_rms 0.066
_refine_ls_extinction_method none
_refine_ls_goodness_of_fit_ref 0.820
_refine_ls_hydrogen_treatment mixed
_refine_ls_matrix_type full
_refine_ls_number_parameters 400
_refine_ls_number_reflns 5121
_refine_ls_number_restraints 0
_refine_ls_restrained_S_all 0.820
_refine_ls_R_factor_all 0.0333
_refine_ls_R_factor_gt 0.0293
_refine_ls_shift/su_max 0.001
_refine_ls_shift/su_mean 0.000
_refine_ls_structure_factor_coef Fsqd
_refine_ls_weighting_details 'calc w=1/[\s^2^(Fo^2^)+(0.1000P)^2^+0.0000P] where P=(Fo^2^+2Fc^2^)/3'
_refine_ls_weighting_scheme calc
_refine_ls_wR_factor_gt 0.0954
_refine_ls_wR_factor_ref 0.1001
_reflns_number_gt 4578
_reflns_number_total 5121
_reflns_threshold_expression >2sigma(I)
_cod_data_source_file d1ra05798g2.cif
_cod_data_source_block nzf-48-100k
_cod_original_cell_volume 1455.27(4)
_cod_database_code 7244081

loop_
_symmetry_equiv_pos_as_xyz
'x, y, z'
'-x, -y, -z'

loop_
_atom_site_label
_atom_site_type_symbol
_atom_site_fract_x
_atom_site_fract_y
_atom_site_fract_z
_atom_site_U_iso_or_equiv
_atom_site_adp_type
_atom_site_occupancy
_atom_site_symmetry_multiplicity
_atom_site_calc_flag
_atom_site_refinement_flags
_atom_site_disorder_assembly
_atom_site_disorder_group
Cu1 Cu 0.557961(19) 0.385006(19) 0.530397(18) 0.01279(11) Uani 1 1 d . . .
Cl1 Cl 1.12439(5) 0.75999(5) 0.64293(5) 0.02620(15) Uani 1 1 d . . .
Cl2 Cl 0.33299(5) 0.35998(5) 1.23224(4) 0.02241(14) Uani 1 1 d . . .
S1 S 0.68283(5) -0.00925(4) 0.55021(4) 0.02010(14) Uani 1 1 d . . .
O1 O 0.50707(13) 0.37020(13) 0.69318(12) 0.0187(3) Uani 1 1 d . . .
O2 O 0.71358(12) 0.45165(12) 0.53577(12) 0.0182(3) Uani 1 1 d . . .
O3 O 0.40842(13) 0.55841(12) 0.64367(12) 0.0193(3) Uani 1 1 d . . .
O4 O 0.61673(12) 0.64056(13) 0.48363(12) 0.0192(3) Uani 1 1 d . . .
O5 O 0.17752(16) 0.57616(17) 1.11415(14) 0.0397(4) Uani 1 1 d . . .
O6 O 0.26260(15) 0.70571(14) 0.95320(14) 0.0311(4) Uani 1 1 d . . .
O7 O 1.09250(15) 0.51375(15) 0.81989(13) 0.0331(4) Uani 1 1 d . . .
O8 O 1.12121(15) 0.39403(15) 0.72581(14) 0.0322(4) Uani 1 1 d . . .
O9 O 0.89644(15) -0.12181(14) 0.93802(14) 0.0300(4) Uani 1 1 d . . .
N1 N 0.63021(15) 0.19946(14) 0.56916(14) 0.0160(3) Uani 1 1 d . . .
N2 N 0.55991(16) 0.19038(16) 0.40293(15) 0.0222(4) Uani 1 1 d . . .
H2A H 0.5289 0.2650 0.3781 0.027 Uiso 1 1 calc R . .
H2B H 0.5545 0.1469 0.3637 0.027 Uiso 1 1 calc R . .
N3 N 1.07765(16) 0.48844(17) 0.73683(15) 0.0226(4) Uani 1 1 d . . .
N5 N 0.24941(16) 0.60180(17) 1.02388(15) 0.0218(4) Uani 1 1 d . . .
C1 C 0.82198(18) 0.60859(18) 0.53829(16) 0.0158(4) Uani 1 1 d . . .
C2 C 0.90783(18) 0.52901(18) 0.61264(16) 0.0162(4) Uani 1 1 d . . .
H2 H 0.9044 0.4455 0.6386 0.019 Uiso 1 1 calc R . .
C3 C 0.99877(18) 0.57467(18) 0.64804(17) 0.0177(4) Uani 1 1 d . . .
C4 C 1.01078(18) 0.69942(19) 0.60311(17) 0.0193(4) Uani 1 1 d . . .
C5 C 0.93034(19) 0.77728(19) 0.52292(18) 0.0209(4) Uani 1 1 d . . .
H5 H 0.9404 0.8601 0.4890 0.025 Uiso 1 1 calc R . .
C6 C 0.83467(19) 0.73247(18) 0.49278(17) 0.0184(4) Uani 1 1 d . . .
H6 H 0.7783 0.7860 0.4415 0.022 Uiso 1 1 calc R . .
C7 C 0.70903(17) 0.56274(17) 0.51601(16) 0.0149(4) Uani 1 1 d . . .
C8 C 0.41748(18) 0.43309(18) 0.84516(17) 0.0160(4) Uani 1 1 d . . .
C9 C 0.35090(18) 0.52343(19) 0.87827(17) 0.0171(4) Uani 1 1 d . . .
H9 H 0.3253 0.5980 0.8211 0.021 Uiso 1 1 calc R . .
C10 C 0.32272(18) 0.50237(18) 0.99624(17) 0.0170(4) Uani 1 1 d . . .
C11 C 0.36126(18) 0.39166(19) 1.08291(17) 0.0180(4) Uani 1 1 d . . .
C12 C 0.43020(19) 0.30167(19) 1.04997(18) 0.0195(4) Uani 1 1 d . . .
H12 H 0.4583 0.2281 1.1071 0.023 Uiso 1 1 calc R . .
C13 C 0.45654(18) 0.32242(19) 0.93200(17) 0.0181(4) Uani 1 1 d . . .
H13 H 0.5010 0.2617 0.9101 0.022 Uiso 1 1 calc R . .
C14 C 0.44677(17) 0.45562(18) 0.71705(17) 0.0158(4) Uani 1 1 d . . .
C15 C 0.61657(18) 0.14191(18) 0.50254(17) 0.0169(4) Uani 1 1 d . . .
C16 C 0.69770(17) 0.12463(17) 0.66375(17) 0.0163(4) Uani 1 1 d . . .
C17 C 0.73091(19) 0.15679(19) 0.75111(18) 0.0203(4) Uani 1 1 d . . .
H17 H 0.7090 0.2350 0.7490 0.024 Uiso 1 1 calc R . .
C18 C 0.7965(2) 0.0717(2) 0.84046(18) 0.0234(5) Uani 1 1 d . . .
H18 H 0.8179 0.0929 0.8990 0.028 Uiso 1 1 calc R . .
C19 C 0.8316(2) -0.0464(2) 0.84488(18) 0.0246(5) Uani 1 1 d . . .
C20 C 0.80137(19) -0.08037(19) 0.75802(18) 0.0223(5) Uani 1 1 d . . .
H20 H 0.8247 -0.1581 0.7593 0.027 Uiso 1 1 calc R . .
C21 C 0.73479(18) 0.00722(18) 0.66927(17) 0.0187(4) Uani 1 1 d . . .
C22 C 0.9296(2) -0.2443(2) 0.9499(2) 0.0329(5) Uani 1 1 d . . .
H22A H 0.9853 -0.2456 0.8827 0.049 Uiso 1 1 calc R . .
H22B H 0.8546 -0.2819 0.9549 0.049 Uiso 1 1 calc R . .
H22C H 0.9713 -0.2880 1.0202 0.049 Uiso 1 1 calc R . .
O10 O 0.57563(15) 0.05780(14) 0.25865(14) 0.0285(4) Uani 1 1 d . . .
N4 N 0.74269(16) -0.05313(16) 0.20448(15) 0.0224(4) Uani 1 1 d . . .
C23 C 0.6897(2) 0.03242(19) 0.24214(18) 0.0251(5) Uani 1 1 d . . .
H23 H 0.7437 0.0772 0.2574 0.030 Uiso 1 1 calc R . .
C24 C 0.6648(2) -0.1261(2) 0.1772(2) 0.0316(5) Uani 1 1 d . . .
H24A H 0.5781 -0.1115 0.2040 0.047 Uiso 1 1 calc R . .
H24B H 0.6921 -0.2106 0.2159 0.047 Uiso 1 1 calc R . .
H24C H 0.6728 -0.1043 0.0936 0.047 Uiso 1 1 calc R . .
C25 C 0.8793(2) -0.0755(2) 0.1873(2) 0.0319(5) Uani 1 1 d . . .
H25A H 0.9054 -0.0543 0.1050 0.048 Uiso 1 1 calc R . .
H25B H 0.9038 -0.1600 0.2302 0.048 Uiso 1 1 calc R . .
H25C H 0.9189 -0.0269 0.2154 0.048 Uiso 1 1 calc R . .

loop_
_atom_site_aniso_label
_atom_site_aniso_U_11
_atom_site_aniso_U_22
_atom_site_aniso_U_33
_atom_site_aniso_U_23
_atom_site_aniso_U_13
_atom_site_aniso_U_12
Cu1 0.01559(15) 0.01257(16) 0.01020(15) -0.00455(11) -0.00239(10) 0.00030(10)
Cl1 0.0215(3) 0.0299(3) 0.0310(3) -0.0134(2) -0.0040(2) -0.0082(2)
Cl2 0.0253(3) 0.0292(3) 0.0104(2) -0.0066(2) -0.00138(19) 0.0009(2)
S1 0.0259(3) 0.0130(3) 0.0218(3) -0.0076(2) -0.0036(2) 0.0008(2)
O1 0.0230(7) 0.0184(7) 0.0137(7) -0.0069(6) -0.0018(5) 0.0029(6)
O2 0.0175(7) 0.0173(8) 0.0201(7) -0.0077(6) -0.0030(5) -0.0007(5)
O3 0.0297(8) 0.0160(7) 0.0116(7) -0.0051(6) -0.0016(6) -0.0012(6)
O4 0.0176(7) 0.0180(7) 0.0231(7) -0.0089(6) -0.0061(6) 0.0011(6)
O5 0.0411(10) 0.0445(11) 0.0194(8) -0.0069(8) 0.0066(7) 0.0152(8)
O6 0.0372(9) 0.0219(9) 0.0313(9) -0.0107(7) 0.0022(7) 0.0018(7)
O7 0.0364(9) 0.0385(10) 0.0247(9) -0.0071(7) -0.0129(7) -0.0107(8)
O8 0.0317(9) 0.0269(9) 0.0324(9) -0.0078(7) -0.0078(7) 0.0092(7)
O9 0.0342(9) 0.0227(8) 0.0258(8) -0.0016(6) -0.0114(7) 0.0057(7)
N1 0.0188(8) 0.0139(8) 0.0148(8) -0.0055(7) -0.0017(6) -0.0003(7)
N2 0.0317(10) 0.0155(8) 0.0242(9) -0.0119(7) -0.0097(8) 0.0020(7)
N3 0.0180(8) 0.0268(10) 0.0199(9) -0.0048(8) -0.0033(7) -0.0044(7)
N5 0.0197(9) 0.0299(10) 0.0162(9) -0.0109(8) -0.0024(7) 0.0032(7)
C1 0.0179(9) 0.0180(10) 0.0121(9) -0.0074(8) 0.0015(7) -0.0015(8)
C2 0.0181(9) 0.0154(10) 0.0140(9) -0.0058(8) 0.0000(7) 0.0006(8)
C3 0.0150(9) 0.0219(11) 0.0141(10) -0.0064(8) 0.0004(7) 0.0007(8)
C4 0.0170(10) 0.0246(11) 0.0191(10) -0.0110(8) 0.0006(8) -0.0053(8)
C5 0.0230(10) 0.0166(10) 0.0222(11) -0.0069(8) -0.0008(8) -0.0028(8)
C6 0.0206(10) 0.0176(10) 0.0162(10) -0.0064(8) -0.0025(8) 0.0009(8)
C7 0.0166(9) 0.0178(10) 0.0095(9) -0.0051(7) 0.0001(7) -0.0010(8)
C8 0.0156(9) 0.0188(10) 0.0145(10) -0.0063(8) -0.0028(7) -0.0037(8)
C9 0.0157(9) 0.0208(10) 0.0143(10) -0.0058(8) -0.0028(7) -0.0023(8)
C10 0.0149(9) 0.0210(10) 0.0160(10) -0.0084(8) -0.0004(7) -0.0023(8)
C11 0.0173(9) 0.0255(11) 0.0105(9) -0.0057(8) -0.0011(7) -0.0043(8)
C12 0.0209(10) 0.0215(11) 0.0133(10) -0.0040(8) -0.0027(8) -0.0008(8)
C13 0.0195(10) 0.0191(10) 0.0171(10) -0.0085(8) -0.0018(8) -0.0010(8)
C14 0.0143(9) 0.0192(10) 0.0150(10) -0.0061(8) -0.0029(7) -0.0052(8)
C15 0.0153(9) 0.0142(10) 0.0197(10) -0.0059(8) 0.0001(7) -0.0010(7)
C16 0.0138(9) 0.0150(10) 0.0170(10) -0.0033(8) -0.0005(7) -0.0009(7)
C17 0.0237(10) 0.0170(10) 0.0191(10) -0.0068(8) -0.0023(8) 0.0018(8)
C18 0.0253(11) 0.0256(11) 0.0184(11) -0.0075(9) -0.0065(8) 0.0016(9)
C19 0.0226(11) 0.0222(11) 0.0199(11) 0.0000(9) -0.0026(8) 0.0018(9)
C20 0.0227(10) 0.0147(10) 0.0254(11) -0.0049(8) -0.0003(8) 0.0004(8)
C21 0.0195(10) 0.0166(10) 0.0174(10) -0.0051(8) 0.0002(8) -0.0007(8)
C22 0.0329(12) 0.0237(12) 0.0315(13) -0.0003(10) -0.0102(10) 0.0067(10)
O10 0.0322(9) 0.0294(9) 0.0286(8) -0.0177(7) -0.0034(7) 0.0028(7)
N4 0.0251(9) 0.0204(9) 0.0216(9) -0.0080(7) -0.0008(7) -0.0040(7)
C23 0.0356(13) 0.0209(11) 0.0183(10) -0.0051(9) -0.0054(9) -0.0065(10)
C24 0.0315(12) 0.0295(13) 0.0410(14) -0.0218(11) 0.0014(10) -0.0064(10)
C25 0.0262(12) 0.0398(14) 0.0268(12) -0.0110(10) -0.0001(9) -0.0023(10)

loop_
_atom_type_symbol
_atom_type_description
_atom_type_scat_dispersion_real
_atom_type_scat_dispersion_imag
_atom_type_scat_source
C C 0.0033 0.0016 'International Tables Vol C Tables 4.2.6.8 and 6.1.1.4'
H H 0.0000 0.0000 'International Tables Vol C Tables 4.2.6.8 and 6.1.1.4'
N N 0.0061 0.0033 'International Tables Vol C Tables 4.2.6.8 and 6.1.1.4'
O O 0.0106 0.0060 'International Tables Vol C Tables 4.2.6.8 and 6.1.1.4'
Cu Cu 0.3201 1.2651 'International Tables Vol C Tables 4.2.6.8 and 6.1.1.4'
Cl Cl 0.1484 0.1585 'International Tables Vol C Tables 4.2.6.8 and 6.1.1.4'
S S 0.1246 0.1234 'International Tables Vol C Tables 4.2.6.8 and 6.1.1.4'

loop_
_geom_angle_atom_site_label_1
_geom_angle_atom_site_label_2
_geom_angle_atom_site_label_3
_geom_angle
_geom_angle_site_symmetry_1
_geom_angle_site_symmetry_3
_geom_angle_publ_flag
O1 Cu1 O2 88.33(6) . . ?
O1 Cu1 O4 89.71(6) . 2_666 ?
O2 Cu1 O4 165.95(6) . 2_666 ?
O1 Cu1 O3 165.99(6) . 2_666 ?
O2 Cu1 O3 90.00(6) . 2_666 ?
O4 Cu1 O3 88.54(6) 2_666 2_666 ?
O1 Cu1 N1 97.71(6) . . ?
O2 Cu1 N1 99.21(6) . . ?
O4 Cu1 N1 94.84(6) 2_666 . ?
O3 Cu1 N1 96.28(6) 2_666 . ?
O1 Cu1 Cu1 84.85(4) . 2_666 ?
O2 Cu1 Cu1 87.53(4) . 2_666 ?
O4 Cu1 Cu1 78.44(4) 2_666 2_666 ?
O3 Cu1 Cu1 81.18(4) 2_666 2_666 ?
N1 Cu1 Cu1 172.83(4) . 2_666 ?
C21 S1 C15 89.19(10) . . ?
C14 O1 Cu1 122.27(13) . . ?
C7 O2 Cu1 118.38(12) . . ?
C14 O3 Cu1 125.30(13) . 2_666 ?
C7 O4 Cu1 128.64(12) . 2_666 ?
C19 O9 C22 117.86(18) . . ?
C15 N1 C16 110.81(17) . . ?
C15 N1 Cu1 122.66(14) . . ?
C16 N1 Cu1 126.52(13) . . ?
C15 N2 H2A 120.0 . . ?
C15 N2 H2B 120.0 . . ?
H2A N2 H2B 120.0 . . ?
O8 N3 O7 124.25(19) . . ?
O8 N3 C3 118.04(17) . . ?
O7 N3 C3 117.67(18) . . ?
O5 N5 O6 123.76(19) . . ?
O5 N5 C10 118.69(18) . . ?
O6 N5 C10 117.54(16) . . ?
C2 C1 C6 119.44(18) . . ?
C2 C1 C7 120.39(17) . . ?
C6 C1 C7 119.91(18) . . ?
C1 C2 C3 119.54(18) . . ?
C1 C2 H2 120.2 . . ?
C3 C2 H2 120.2 . . ?
C2 C3 C4 120.83(18) . . ?
C2 C3 N3 117.67(17) . . ?
C4 C3 N3 121.47(17) . . ?
C5 C4 C3 119.07(18) . . ?
C5 C4 Cl1 118.57(16) . . ?
C3 C4 Cl1 122.36(16) . . ?
C4 C5 C6 120.13(19) . . ?
C4 C5 H5 119.9 . . ?
C6 C5 H5 119.9 . . ?
C5 C6 C1 120.72(19) . . ?
C5 C6 H6 119.6 . . ?
C1 C6 H6 119.6 . . ?
O2 C7 O4 126.70(17) . . ?
O2 C7 C1 117.86(17) . . ?
O4 C7 C1 115.37(17) . . ?
C9 C8 C13 119.29(18) . . ?
C9 C8 C14 119.85(18) . . ?
C13 C8 C14 120.86(18) . . ?
C10 C9 C8 119.91(19) . . ?
C10 C9 H9 120.0 . . ?
C8 C9 H9 120.0 . . ?
C9 C10 C11 120.76(19) . . ?
C9 C10 N5 116.51(18) . . ?
C11 C10 N5 122.73(18) . . ?
C10 C11 C12 119.47(18) . . ?
C10 C11 Cl2 123.40(16) . . ?
C12 C11 Cl2 117.08(16) . . ?
C13 C12 C11 119.57(19) . . ?
C13 C12 H12 120.2 . . ?
C11 C12 H12 120.2 . . ?
C12 C13 C8 121.0(2) . . ?
C12 C13 H13 119.5 . . ?
C8 C13 H13 119.5 . . ?
O1 C14 O3 126.33(18) . . ?
O1 C14 C8 116.61(17) . . ?
O3 C14 C8 117.05(18) . . ?
N1 C15 N2 125.19(19) . . ?
N1 C15 S1 115.26(15) . . ?
N2 C15 S1 119.53(15) . . ?
N1 C16 C21 115.51(17) . . ?
N1 C16 C17 126.19(18) . . ?
C21 C16 C17 118.29(18) . . ?
C18 C17 C16 119.4(2) . . ?
C18 C17 H17 120.3 . . ?
C16 C17 H17 120.3 . . ?
C17 C18 C19 121.3(2) . . ?
C17 C18 H18 119.4 . . ?
C19 C18 H18 119.4 . . ?
O9 C19 C20 124.1(2) . . ?
O9 C19 C18 115.40(19) . . ?
C20 C19 C18 120.54(19) . . ?
C21 C20 C19 116.89(19) . . ?
C21 C20 H20 121.6 . . ?
C19 C20 H20 121.6 . . ?
C20 C21 C16 123.59(19) . . ?
C20 C21 S1 127.18(16) . . ?
C16 C21 S1 109.22(15) . . ?
O9 C22 H22A 109.5 . . ?
O9 C22 H22B 109.5 . . ?
H22A C22 H22B 109.5 . . ?
O9 C22 H22C 109.5 . . ?
H22A C22 H22C 109.5 . . ?
H22B C22 H22C 109.5 . . ?
C23 N4 C24 120.44(18) . . ?
C23 N4 C25 121.44(18) . . ?
C24 N4 C25 118.12(19) . . ?
O10 C23 N4 125.84(19) . . ?
O10 C23 H23 117.1 . . ?
N4 C23 H23 117.1 . . ?
N4 C24 H24A 109.5 . . ?
N4 C24 H24B 109.5 . . ?
H24A C24 H24B 109.5 . . ?
N4 C24 H24C 109.5 . . ?
H24A C24 H24C 109.5 . . ?
H24B C24 H24C 109.5 . . ?
N4 C25 H25A 109.5 . . ?
N4 C25 H25B 109.5 . . ?
H25A C25 H25B 109.5 . . ?
N4 C25 H25C 109.5 . . ?
H25A C25 H25C 109.5 . . ?
H25B C25 H25C 109.5 . . ?

loop_
_geom_bond_atom_site_label_1
_geom_bond_atom_site_label_2
_geom_bond_distance
_geom_bond_site_symmetry_2
_geom_bond_publ_flag
Cu1 O1 1.9640(13) . ?
Cu1 O2 1.9713(13) . ?
Cu1 O4 1.9850(13) 2_666 ?
Cu1 O3 1.9873(13) 2_666 ?
Cu1 N1 2.1453(17) . ?
Cu1 Cu1 2.7290(4) 2_666 ?
Cl1 C4 1.7257(19) . ?
Cl2 C11 1.7308(19) . ?
S1 C21 1.748(2) . ?
S1 C15 1.754(2) . ?
O1 C14 1.255(2) . ?
O2 C7 1.256(2) . ?
O3 C14 1.264(2) . ?
O3 Cu1 1.9873(13) 2_666 ?
O4 C7 1.257(2) . ?
O4 Cu1 1.9850(13) 2_666 ?
O5 N5 1.221(2) . ?
O6 N5 1.221(2) . ?
O7 N3 1.226(2) . ?
O8 N3 1.222(2) . ?
O9 C19 1.367(3) . ?
O9 C22 1.422(3) . ?
N1 C15 1.310(3) . ?
N1 C16 1.393(2) . ?
N2 C15 1.337(3) . ?
N2 H2A 0.8600 . ?
N2 H2B 0.8600 . ?
N3 C3 1.458(3) . ?
N5 C10 1.473(3) . ?
C1 C2 1.385(3) . ?
C1 C6 1.387(3) . ?
C1 C7 1.503(3) . ?
C2 C3 1.385(3) . ?
C2 H2 0.9300 . ?
C3 C4 1.396(3) . ?
C4 C5 1.378(3) . ?
C5 C6 1.384(3) . ?
C5 H5 0.9300 . ?
C6 H6 0.9300 . ?
C8 C9 1.389(3) . ?
C8 C13 1.394(3) . ?
C8 C14 1.500(3) . ?
C9 C10 1.381(3) . ?
C9 H9 0.9300 . ?
C10 C11 1.392(3) . ?
C11 C12 1.394(3) . ?
C12 C13 1.380(3) . ?
C12 H12 0.9300 . ?
C13 H13 0.9300 . ?
C16 C21 1.394(3) . ?
C16 C17 1.397(3) . ?
C17 C18 1.377(3) . ?
C17 H17 0.9300 . ?
C18 C19 1.402(3) . ?
C18 H18 0.9300 . ?
C19 C20 1.392(3) . ?
C20 C21 1.390(3) . ?
C20 H20 0.9300 . ?
C22 H22A 0.9600 . ?
C22 H22B 0.9600 . ?
C22 H22C 0.9600 . ?
O10 C23 1.229(3) . ?
N4 C23 1.326(3) . ?
N4 C24 1.454(3) . ?
N4 C25 1.455(3) . ?
C23 H23 0.9300 . ?
C24 H24A 0.9600 . ?
C24 H24B 0.9600 . ?
C24 H24C 0.9600 . ?
C25 H25A 0.9600 . ?
C25 H25B 0.9600 . ?
C25 H25C 0.9600 . ?

loop_
_geom_torsion_atom_site_label_1
_geom_torsion_atom_site_label_2
_geom_torsion_atom_site_label_3
_geom_torsion_atom_site_label_4
_geom_torsion
_geom_torsion_site_symmetry_1
_geom_torsion_site_symmetry_2
_geom_torsion_site_symmetry_3
_geom_torsion_site_symmetry_4
_geom_torsion_publ_flag
O2 Cu1 O1 C14 87.77(14) . . . . ?
O4 Cu1 O1 C14 -78.32(14) 2_666 . . . ?
O3 Cu1 O1 C14 4.5(3) 2_666 . . . ?
N1 Cu1 O1 C14 -173.16(14) . . . . ?
Cu1 Cu1 O1 C14 0.10(13) 2_666 . . . ?
O1 Cu1 O2 C7 -82.86(14) . . . . ?
O4 Cu1 O2 C7 -0.8(3) 2_666 . . . ?
O3 Cu1 O2 C7 83.22(14) 2_666 . . . ?
N1 Cu1 O2 C7 179.59(13) . . . . ?
Cu1 Cu1 O2 C7 2.05(13) 2_666 . . . ?
O1 Cu1 N1 C15 143.23(15) . . . . ?
O2 Cu1 N1 C15 -127.22(15) . . . . ?
O4 Cu1 N1 C15 52.87(15) 2_666 . . . ?
O3 Cu1 N1 C15 -36.19(15) 2_666 . . . ?
Cu1 Cu1 N1 C15 32.7(4) 2_666 . . . ?
O1 Cu1 N1 C16 -37.76(15) . . . . ?
O2 Cu1 N1 C16 51.79(15) . . . . ?
O4 Cu1 N1 C16 -128.12(14) 2_666 . . . ?
O3 Cu1 N1 C16 142.82(14) 2_666 . . . ?
Cu1 Cu1 N1 C16 -148.3(3) 2_666 . . . ?
C6 C1 C2 C3 5.2(3) . . . . ?
C7 C1 C2 C3 -169.05(17) . . . . ?
C1 C2 C3 C4 -4.7(3) . . . . ?
C1 C2 C3 N3 173.03(16) . . . . ?
O8 N3 C3 C2 44.8(2) . . . . ?
O7 N3 C3 C2 -132.85(19) . . . . ?
O8 N3 C3 C4 -137.52(19) . . . . ?
O7 N3 C3 C4 44.8(3) . . . . ?
C2 C3 C4 C5 0.2(3) . . . . ?
N3 C3 C4 C5 -177.36(18) . . . . ?
C2 C3 C4 Cl1 -178.91(15) . . . . ?
N3 C3 C4 Cl1 3.5(3) . . . . ?
C3 C4 C5 C6 3.6(3) . . . . ?
Cl1 C4 C5 C6 -177.22(16) . . . . ?
C4 C5 C6 C1 -3.0(3) . . . . ?
C2 C1 C6 C5 -1.4(3) . . . . ?
C7 C1 C6 C5 172.86(18) . . . . ?
Cu1 O2 C7 O4 -5.9(3) . . . . ?
Cu1 O2 C7 C1 170.87(12) . . . . ?
Cu1 O4 C7 O2 7.6(3) 2_666 . . . ?
Cu1 O4 C7 C1 -169.27(11) 2_666 . . . ?
C2 C1 C7 O2 -20.9(3) . . . . ?
C6 C1 C7 O2 164.88(17) . . . . ?
C2 C1 C7 O4 156.24(17) . . . . ?
C6 C1 C7 O4 -18.0(3) . . . . ?
C13 C8 C9 C10 -0.8(3) . . . . ?
C14 C8 C9 C10 179.33(16) . . . . ?
C8 C9 C10 C11 0.6(3) . . . . ?
C8 C9 C10 N5 -178.67(17) . . . . ?
O5 N5 C10 C9 148.78(19) . . . . ?
O6 N5 C10 C9 -29.8(3) . . . . ?
O5 N5 C10 C11 -30.4(3) . . . . ?
O6 N5 C10 C11 150.99(19) . . . . ?
C9 C10 C11 C12 0.7(3) . . . . ?
N5 C10 C11 C12 179.85(16) . . . . ?
C9 C10 C11 Cl2 178.32(14) . . . . ?
N5 C10 C11 Cl2 -2.5(3) . . . . ?
C10 C11 C12 C13 -1.6(3) . . . . ?
Cl2 C11 C12 C13 -179.42(15) . . . . ?
C11 C12 C13 C8 1.4(3) . . . . ?
C9 C8 C13 C12 -0.1(3) . . . . ?
C14 C8 C13 C12 179.70(16) . . . . ?
Cu1 O1 C14 O3 1.8(3) . . . . ?
Cu1 O1 C14 C8 -178.21(11) . . . . ?
Cu1 O3 C14 O1 -3.5(3) 2_666 . . . ?
Cu1 O3 C14 C8 176.58(11) 2_666 . . . ?
C9 C8 C14 O1 -179.92(17) . . . . ?
C13 C8 C14 O1 0.2(3) . . . . ?
C9 C8 C14 O3 0.0(3) . . . . ?
C13 C8 C14 O3 -179.80(17) . . . . ?
C16 N1 C15 N2 -177.63(17) . . . . ?
Cu1 N1 C15 N2 1.5(3) . . . . ?
C16 N1 C15 S1 0.8(2) . . . . ?
Cu1 N1 C15 S1 179.99(8) . . . . ?
C21 S1 C15 N1 -0.65(15) . . . . ?
C21 S1 C15 N2 177.91(16) . . . . ?
C15 N1 C16 C21 -0.6(2) . . . . ?
Cu1 N1 C16 C21 -179.76(12) . . . . ?
C15 N1 C16 C17 179.09(18) . . . . ?
Cu1 N1 C16 C17 0.0(3) . . . . ?
N1 C16 C17 C18 179.01(18) . . . . ?
C21 C16 C17 C18 -1.3(3) . . . . ?
C16 C17 C18 C19 0.6(3) . . . . ?
C22 O9 C19 C20 -3.2(3) . . . . ?
C22 O9 C19 C18 177.25(18) . . . . ?
C17 C18 C19 O9 179.90(17) . . . . ?
C17 C18 C19 C20 0.3(3) . . . . ?
O9 C19 C20 C21 179.90(18) . . . . ?
C18 C19 C20 C21 -0.6(3) . . . . ?
C19 C20 C21 C16 -0.1(3) . . . . ?
C19 C20 C21 S1 -179.36(15) . . . . ?
N1 C16 C21 C20 -179.19(17) . . . . ?
C17 C16 C21 C20 1.0(3) . . . . ?
N1 C16 C21 S1 0.2(2) . . . . ?
C17 C16 C21 S1 -179.60(14) . . . . ?
C15 S1 C21 C20 179.57(18) . . . . ?
C15 S1 C21 C16 0.25(14) . . . . ?
C24 N4 C23 O10 0.8(3) . . . . ?
C25 N4 C23 O10 179.7(2) . . . . ?
